data_7012647
loop_
_publ_author_name
'Samochocka, K.'
'Fokt, I.'
'Anulewicz-Ostrowska, R.'
'Przewloka, T.'
'Mazurek, A. P.'
'Fuks, L.'
'Lewandowski, W.'
'Kozerski, L.'
'Bocian, W.'
'Bednarek, E.'
'Lewandowska, H.'
'Sitkowski, J.'
'Priebe, W.'

_publ_section_title
;
 Platinum(ii) and palladium(ii) complexes with methyl
 3,4-diamino-2,3,4,6-tetradeoxy-?-l-lyxo-hexopyranoside
;
_journal_issue 11
_journal_name_full 'Dalton Transactions'
_journal_page_first 2177
_journal_paper_doi 10.1039/b212681h
_journal_year 2003
_chemical_formula_moiety
;
cis-Pd(II) complex with methyl-3,4-diamino-2,3,4,6-teradeoxy-
alpha-L-lyxo-hexopyranoside with wather (1:1)
;
_chemical_formula_sum 'C7 H18 Cl2 N2 O3 Pd'
_chemical_formula_weight 355.52
_chemical_name_systematic
;
?
;
_space_group_IT_number 18
_symmetry_cell_setting orthorhombic
_symmetry_space_group_name_Hall 'P 2 2ab'
_symmetry_space_group_name_H-M 'P 21 21 2'
_atom_sites_solution_hydrogens geom
_atom_sites_solution_primary direct
_atom_sites_solution_secondary difmap
_audit_creation_method SHELXL-97
_cell_angle_alpha 90.00
_cell_angle_beta 90.00
_cell_angle_gamma 90.00
_cell_formula_units_Z 8
_cell_length_a 12.345(2)
_cell_length_b 28.136(6)
_cell_length_c 7.734(2)
_cell_measurement_temperature 293(2)
_cell_volume 2686.3(10)
_computing_cell_refinement CrysAlisRED
_computing_data_collection CrysAlisCCD
_computing_data_reduction CrysAlisRED
_computing_molecular_graphics SHELXP-93
_computing_publication_material SHELXTL-97
_computing_structure_refinement 'SHELXL-97 (Sheldrick, 1997)'
_computing_structure_solution 'SHELXS-97 (Sheldrick, 1990)'
_diffrn_ambient_temperature 293(2)
_diffrn_detector_area_resol_mean 1024
_diffrn_measured_fraction_theta_full 0.940
_diffrn_measured_fraction_theta_max 0.940
_diffrn_measurement_device_type KM4CCD
_diffrn_measurement_method 'omega scan'
_diffrn_radiation_monochromator graphite
_diffrn_radiation_source 'fine-focus sealed tube'
_diffrn_radiation_type MoK\a
_diffrn_radiation_wavelength 0.71073
_diffrn_reflns_av_R_equivalents 0.0766
_diffrn_reflns_av_sigmaI/netI 0.0593
_diffrn_reflns_limit_h_max 16
_diffrn_reflns_limit_h_min -16
_diffrn_reflns_limit_k_max 38
_diffrn_reflns_limit_k_min -38
_diffrn_reflns_limit_l_max 10
_diffrn_reflns_limit_l_min -6
_diffrn_reflns_number 17973
_diffrn_reflns_theta_full 28.84
_diffrn_reflns_theta_max 28.84
_diffrn_reflns_theta_min 3.79
_diffrn_standards_decay_% 2
_diffrn_standards_interval_count '50 frames'
_diffrn_standards_number '1 frame'
_exptl_absorpt_coefficient_mu 1.770
_exptl_absorpt_correction_T_max 0.623
_exptl_absorpt_correction_T_min 0.488
_exptl_absorpt_correction_type numerical
_exptl_crystal_colour yellow
_exptl_crystal_density_diffrn 1.758
_exptl_crystal_density_method 'not measured'
_exptl_crystal_description prismatic
_exptl_crystal_F_000 1424
_exptl_crystal_size_max 0.15
_exptl_crystal_size_mid 0.15
_exptl_crystal_size_min 0.08
_refine_diff_density_max 2.149
_refine_diff_density_min -1.406
_refine_diff_density_rms 0.202
_refine_ls_abs_structure_details 'Flack H D (1983), Acta Cryst. A39, 876-881'
_refine_ls_abs_structure_Flack -0.02(8)
_refine_ls_extinction_coef 0.0069(10)
_refine_ls_extinction_expression Fc^*^=kFc[1+0.001xFc^2^\l^3^/sin(2\q)]^-1/4^
_refine_ls_extinction_method SHELXL
_refine_ls_goodness_of_fit_ref 1.098
_refine_ls_hydrogen_treatment mixed
_refine_ls_matrix_type full
_refine_ls_number_parameters 304
_refine_ls_number_reflns 6426
_refine_ls_number_restraints 0
_refine_ls_restrained_S_all 1.098
_refine_ls_R_factor_all 0.0928
_refine_ls_R_factor_gt 0.0740
_refine_ls_shift/su_max 0.001
_refine_ls_shift/su_mean 0.000
_refine_ls_structure_factor_coef Fsqd
_refine_ls_weighting_details 'calc w=1/[\s^2^(Fo^2^)+(0.1153P)^2^+9.8454P] where P=(Fo^2^+2Fc^2^)/3'
_refine_ls_weighting_scheme calc
_refine_ls_wR_factor_gt 0.1932
_refine_ls_wR_factor_ref 0.2114
_reflns_number_gt 5128
_reflns_number_total 6426
_reflns_threshold_expression >2sigma(I)
_cod_data_source_file b212681h.txt
_cod_data_source_block cis-Pd(II)
_cod_depositor_comments
;
The following automatic conversions were performed:
'_symmetry_cell_setting' value 'Orthorhombic' changed to 'orthorhombic'
according to '/home/saulius/struct/CIF-dictionaries/cif_core.dic'
dictionary named 'cif_core.dic' version 2.4.1 from
2010-06-29.

'_exptl_absorpt_correction_type' value 'NUMERICAL' changed to
'numerical' according to
'/home/saulius/struct/CIF-dictionaries/cif_core.dic' dictionary named
'cif_core.dic' version 2.4.1 from 2010-06-29.

Automatic conversion script
Id: cif_fix_enum 1527 2010-12-29 10:47:43Z saulius 
;
_cod_original_sg_symbol_H-M P2(1)2(1)2
_cod_database_code 7012647

loop_
_symmetry_equiv_pos_as_xyz
'x, y, z'
'-x, -y, z'
'-x+1/2, y+1/2, -z'
'x+1/2, -y+1/2, -z'

loop_
_atom_site_label
_atom_site_type_symbol
_atom_site_fract_x
_atom_site_fract_y
_atom_site_fract_z
_atom_site_U_iso_or_equiv
_atom_site_adp_type
_atom_site_occupancy
_atom_site_symmetry_multiplicity
_atom_site_calc_flag
_atom_site_refinement_flags
_atom_site_disorder_assembly
_atom_site_disorder_group
Pd1 Pd 0.47644(6) 0.81286(3) 0.73598(9) 0.0422(2) Uani 1 1 d . . .
Cl1 Cl 0.3609(2) 0.86126(12) 0.8901(4) 0.0626(8) Uani 1 1 d . . .
Cl2 Cl 0.5464(3) 0.87502(10) 0.5769(4) 0.0615(8) Uani 1 1 d . . .
N1 N 0.5795(7) 0.7664(3) 0.6222(11) 0.0442(18) Uani 1 1 d . . .
H1A H 0.5580 0.7605 0.5131 0.05(3) Uiso 1 1 calc R . .
H1B H 0.6467 0.7789 0.6187 0.06(4) Uiso 1 1 calc R . .
N2 N 0.4231(8) 0.7538(3) 0.8672(14) 0.054(2) Uani 1 1 d . . .
H2A H 0.4468 0.7548 0.9772 0.16(10) Uiso 1 1 calc R . .
H2B H 0.3503 0.7534 0.8687 0.12(7) Uiso 1 1 calc R . .
O11 O 0.5583(7) 0.6687(3) 0.4774(9) 0.0538(18) Uani 1 1 d . . .
C11 C 0.4497(8) 0.6564(4) 0.5267(16) 0.052(2) Uani 1 1 d . . .
H11 H 0.4077 0.6512 0.4209 0.05(3) Uiso 1 1 calc R . .
C21 C 0.3977(9) 0.6972(4) 0.6256(17) 0.054(3) Uani 1 1 d . . .
H211 H 0.3916 0.7247 0.5506 0.10(6) Uiso 1 1 calc R . .
H212 H 0.3254 0.6881 0.6617 0.06(4) Uiso 1 1 calc R . .
C31 C 0.4644(8) 0.7098(3) 0.7815(13) 0.043(2) Uani 1 1 d . . .
H31 H 0.4645 0.6833 0.8637 0.10(6) Uiso 1 1 calc R . .
C41 C 0.5800(8) 0.7212(3) 0.7254(14) 0.044(2) Uani 1 1 d . . .
H41 H 0.6244 0.7260 0.8290 0.06(4) Uiso 1 1 calc R . .
C51 C 0.6269(8) 0.6792(4) 0.6219(12) 0.044(2) Uani 1 1 d . . .
H511 H 0.6292 0.6513 0.6975 0.02(2) Uiso 1 1 calc R . .
C61 C 0.4807(16) 0.5746(5) 0.521(3) 0.086(4) Uani 1 1 d . . .
H611 H 0.4781 0.5467 0.5919 0.10(6) Uiso 1 1 calc R . .
H612 H 0.5532 0.5791 0.4789 0.5(4) Uiso 1 1 calc R . .
H613 H 0.4324 0.5707 0.4243 0.11(7) Uiso 1 1 calc R . .
O21 O 0.4484(7) 0.6151(3) 0.6201(12) 0.062(2) Uani 1 1 d . . .
C71 C 0.7394(9) 0.6883(4) 0.5544(17) 0.056(3) Uani 1 1 d . . .
H711 H 0.7641 0.6611 0.4910 0.008(15) Uiso 1 1 calc R . .
H712 H 0.7875 0.6942 0.6496 0.10(6) Uiso 1 1 calc R . .
H713 H 0.7384 0.7155 0.4795 0.20(12) Uiso 1 1 calc R . .
Pd2 Pd 0.67282(6) 0.83888(3) 1.01571(9) 0.0421(2) Uani 1 1 d . . .
Cl3 Cl 0.6276(3) 0.77139(10) 1.1699(4) 0.0567(7) Uani 1 1 d . . .
Cl4 Cl 0.7945(2) 0.80107(9) 0.8354(4) 0.0512(6) Uani 1 1 d . . .
N3 N 0.7049(7) 0.9026(3) 0.8963(12) 0.0470(19) Uani 1 1 d . . .
H3A H 0.7725 0.9122 0.9221 0.10(6) Uiso 1 1 calc R . .
H3B H 0.6999 0.8992 0.7809 0.11(6) Uiso 1 1 calc R . .
N4 N 0.5687(8) 0.8790(3) 1.1565(11) 0.0461(19) Uani 1 1 d . . .
H4A H 0.5008 0.8747 1.1173 0.05(3) Uiso 1 1 calc R . .
H4B H 0.5708 0.8698 1.2679 0.12(7) Uiso 1 1 calc R . .
O12 O 0.7564(7) 0.9975(3) 1.0467(10) 0.0541(18) Uani 1 1 d . . .
C12 C 0.7371(10) 0.9896(3) 1.2259(15) 0.053(3) Uani 1 1 d . . .
H12 H 0.8047 0.9940 1.2904 0.07(4) Uiso 1 1 calc R . .
C22 C 0.6950(9) 0.9405(4) 1.2562(16) 0.053(2) Uani 1 1 d . . .
H221 H 0.6750 0.9371 1.3769 0.05(3) Uiso 1 1 calc R . .
H222 H 0.7521 0.9177 1.2320 0.06(4) Uiso 1 1 calc R . .
C32 C 0.5974(9) 0.9290(4) 1.1441(13) 0.048(2) Uani 1 1 d . . .
H32 H 0.5357 0.9487 1.1791 0.05(3) Uiso 1 1 calc R . .
C42 C 0.6249(9) 0.9385(3) 0.9574(13) 0.045(2) Uani 1 1 d . . .
H42 H 0.5586 0.9349 0.8889 0.07(4) Uiso 1 1 calc R . .
C52 C 0.6665(10) 0.9897(4) 0.9339(15) 0.053(2) Uani 1 1 d . . .
H52 H 0.6084 1.0115 0.9672 0.04(3) Uiso 1 1 calc R . .
C62 C 0.6985(12) 1.0693(4) 1.305(2) 0.070(4) Uani 1 1 d . . .
H621 H 0.6416 1.0893 1.3482 0.11(7) Uiso 1 1 calc R . .
H622 H 0.7216 1.0807 1.1938 0.06(4) Uiso 1 1 calc R . .
H623 H 0.7585 1.0699 1.3837 0.22(15) Uiso 1 1 calc R . .
O22 O 0.6590(7) 1.0212(3) 1.2883(10) 0.0565(19) Uani 1 1 d . . .
C72 C 0.7022(17) 1.0022(5) 0.7524(19) 0.083(5) Uani 1 1 d . . .
H721 H 0.7266 1.0346 0.7497 0.10(6) Uiso 1 1 calc R . .
H722 H 0.6424 0.9984 0.6743 0.24(16) Uiso 1 1 calc R . .
H723 H 0.7603 0.9816 0.7180 0.10(6) Uiso 1 1 calc R . .
O3 O 0.5992(9) 0.6466(5) 1.1114(16) 0.092(4) Uani 1 1 d . . .
O4 O 0.9345(11) 0.9123(5) 0.979(3) 0.139(7) Uani 1 1 d . . .

loop_
_atom_site_aniso_label
_atom_site_aniso_U_11
_atom_site_aniso_U_22
_atom_site_aniso_U_33
_atom_site_aniso_U_23
_atom_site_aniso_U_13
_atom_site_aniso_U_12
Pd1 0.0443(4) 0.0409(4) 0.0413(4) -0.0026(3) -0.0009(3) 0.0030(3)
Cl1 0.0468(14) 0.0660(18) 0.0749(19) -0.0249(14) -0.0034(13) 0.0098(12)
Cl2 0.094(2) 0.0474(14) 0.0432(12) 0.0067(10) -0.0042(13) -0.0059(14)
N1 0.046(5) 0.037(4) 0.050(5) 0.007(3) 0.007(4) 0.000(3)
N2 0.058(6) 0.045(5) 0.059(6) -0.003(4) 0.016(5) 0.001(4)
O11 0.072(5) 0.047(4) 0.042(4) 0.000(3) 0.003(3) -0.001(3)
C11 0.030(4) 0.062(6) 0.062(6) -0.014(5) 0.005(4) -0.007(4)
C21 0.033(5) 0.051(6) 0.077(7) -0.008(5) 0.001(5) 0.008(4)
C31 0.042(5) 0.040(5) 0.046(5) 0.004(4) 0.006(4) 0.002(4)
C41 0.045(5) 0.040(5) 0.047(5) 0.008(4) 0.006(4) -0.005(4)
C51 0.041(5) 0.058(6) 0.033(4) 0.006(4) 0.000(4) 0.004(4)
C61 0.096(11) 0.047(7) 0.114(12) -0.014(8) -0.019(11) 0.002(7)
O21 0.069(5) 0.040(4) 0.076(5) 0.004(4) 0.000(4) -0.015(4)
C71 0.043(5) 0.048(6) 0.076(7) -0.004(5) 0.008(5) 0.017(4)
Pd2 0.0458(4) 0.0395(4) 0.0411(4) 0.0002(3) -0.0029(3) 0.0010(3)
Cl3 0.0759(19) 0.0434(13) 0.0507(13) 0.0028(10) -0.0036(12) -0.0084(12)
Cl4 0.0526(14) 0.0474(13) 0.0535(13) -0.0027(10) 0.0005(11) 0.0083(10)
N3 0.043(5) 0.047(5) 0.052(5) 0.002(4) -0.001(4) -0.004(3)
N4 0.051(5) 0.048(5) 0.039(4) 0.003(4) -0.003(4) 0.002(4)
O12 0.050(4) 0.048(4) 0.065(4) 0.000(4) 0.005(4) 0.003(3)
C12 0.057(6) 0.035(5) 0.066(7) -0.014(5) -0.009(5) -0.001(4)
C22 0.053(6) 0.051(6) 0.054(6) 0.000(5) -0.008(5) -0.001(4)
C32 0.047(5) 0.053(6) 0.043(5) -0.005(4) 0.000(4) 0.005(4)
C42 0.051(5) 0.039(5) 0.046(5) -0.001(4) -0.007(4) 0.016(4)
C52 0.051(6) 0.039(5) 0.069(6) 0.001(4) 0.005(5) 0.002(5)
C62 0.071(9) 0.030(5) 0.109(11) -0.009(6) -0.001(7) -0.007(5)
O22 0.064(5) 0.050(4) 0.056(4) -0.005(3) 0.002(4) 0.008(3)
C72 0.130(15) 0.043(6) 0.076(8) 0.015(7) 0.018(10) 0.003(7)
O3 0.065(6) 0.109(9) 0.102(8) -0.037(7) -0.001(6) -0.009(6)
O4 0.077(8) 0.080(8) 0.26(2) -0.052(11) 0.031(12) 0.012(6)

loop_
_atom_type_symbol
_atom_type_description
_atom_type_scat_dispersion_real
_atom_type_scat_dispersion_imag
_atom_type_scat_source
C C 0.0033 0.0016 'International Tables Vol C Tables 4.2.6.8 and 6.1.1.4'
H H 0.0000 0.0000 'International Tables Vol C Tables 4.2.6.8 and 6.1.1.4'
N N 0.0061 0.0033 'International Tables Vol C Tables 4.2.6.8 and 6.1.1.4'
O O 0.0106 0.0060 'International Tables Vol C Tables 4.2.6.8 and 6.1.1.4'
Cl Cl 0.1484 0.1585 'International Tables Vol C Tables 4.2.6.8 and 6.1.1.4'
Pd Pd -0.9988 1.0072 'International Tables Vol C Tables 4.2.6.8 and 6.1.1.4'

loop_
_geom_angle_atom_site_label_1
_geom_angle_atom_site_label_2
_geom_angle_atom_site_label_3
_geom_angle
_geom_angle_site_symmetry_1
_geom_angle_site_symmetry_3
_geom_angle_publ_flag
N1 Pd1 N2 83.9(3) . . ?
N1 Pd1 Cl1 174.3(3) . . ?
N2 Pd1 Cl1 91.4(3) . . ?
N1 Pd1 Cl2 91.3(2) . . ?
N2 Pd1 Cl2 175.2(3) . . ?
Cl1 Pd1 Cl2 93.42(13) . . ?
C41 N1 Pd1 108.6(6) . . ?
C41 N1 H1A 110.0 . . ?
Pd1 N1 H1A 110.0 . . ?
C41 N1 H1B 110.0 . . ?
Pd1 N1 H1B 110.0 . . ?
H1A N1 H1B 108.4 . . ?
C31 N2 Pd1 110.0(6) . . ?
C31 N2 H2A 109.7 . . ?
Pd1 N2 H2A 109.7 . . ?
C31 N2 H2B 109.7 . . ?
Pd1 N2 H2B 109.7 . . ?
H2A N2 H2B 108.2 . . ?
C51 O11 C11 113.2(8) . . ?
O21 C11 O11 110.8(9) . . ?
O21 C11 C21 111.7(10) . . ?
O11 C11 C21 110.2(9) . . ?
O21 C11 H11 108.0 . . ?
O11 C11 H11 108.0 . . ?
C21 C11 H11 108.0 . . ?
C31 C21 C11 110.5(9) . . ?
C31 C21 H211 109.6 . . ?
C11 C21 H211 109.6 . . ?
C31 C21 H212 109.6 . . ?
C11 C21 H212 109.6 . . ?
H211 C21 H212 108.1 . . ?
N2 C31 C21 111.4(9) . . ?
N2 C31 C41 105.7(8) . . ?
C21 C31 C41 109.5(9) . . ?
N2 C31 H31 110.1 . . ?
C21 C31 H31 110.1 . . ?
C41 C31 H31 110.1 . . ?
N1 C41 C31 109.0(8) . . ?
N1 C41 C51 112.1(8) . . ?
C31 C41 C51 109.8(8) . . ?
N1 C41 H41 108.7 . . ?
C31 C41 H41 108.7 . . ?
C51 C41 H41 108.7 . . ?
O11 C51 C71 108.1(8) . . ?
O11 C51 C41 110.0(8) . . ?
C71 C51 C41 113.4(9) . . ?
O11 C51 H511 108.4 . . ?
C71 C51 H511 108.4 . . ?
C41 C51 H511 108.4 . . ?
O21 C61 H611 109.5 . . ?
O21 C61 H612 109.5 . . ?
H611 C61 H612 109.5 . . ?
O21 C61 H613 109.5 . . ?
H611 C61 H613 109.5 . . ?
H612 C61 H613 109.5 . . ?
C11 O21 C61 112.9(11) . . ?
C51 C71 H711 109.5 . . ?
C51 C71 H712 109.5 . . ?
H711 C71 H712 109.5 . . ?
C51 C71 H713 109.5 . . ?
H711 C71 H713 109.5 . . ?
H712 C71 H713 109.5 . . ?
N4 Pd2 N3 83.0(4) . . ?
N4 Pd2 Cl4 173.2(3) . . ?
N3 Pd2 Cl4 90.3(3) . . ?
N4 Pd2 Cl3 91.5(3) . . ?
N3 Pd2 Cl3 174.4(3) . . ?
Cl4 Pd2 Cl3 95.19(11) . . ?
C42 N3 Pd2 108.8(6) . . ?
C42 N3 H3A 109.9 . . ?
Pd2 N3 H3A 109.9 . . ?
C42 N3 H3B 109.9 . . ?
Pd2 N3 H3B 109.9 . . ?
H3A N3 H3B 108.3 . . ?
C32 N4 Pd2 110.4(7) . . ?
C32 N4 H4A 109.6 . . ?
Pd2 N4 H4A 109.6 . . ?
C32 N4 H4B 109.6 . . ?
Pd2 N4 H4B 109.6 . . ?
H4A N4 H4B 108.1 . . ?
C12 O12 C52 116.1(9) . . ?
O22 C12 O12 110.6(9) . . ?
O22 C12 C22 107.2(10) . . ?
O12 C12 C22 110.7(9) . . ?
O22 C12 H12 109.4 . . ?
O12 C12 H12 109.4 . . ?
C22 C12 H12 109.4 . . ?
C12 C22 C32 112.4(10) . . ?
C12 C22 H221 109.1 . . ?
C32 C22 H221 109.1 . . ?
C12 C22 H222 109.1 . . ?
C32 C22 H222 109.1 . . ?
H221 C22 H222 107.8 . . ?
N4 C32 C42 106.8(8) . . ?
N4 C32 C22 111.1(9) . . ?
C42 C32 C22 109.3(10) . . ?
N4 C32 H32 109.9 . . ?
C42 C32 H32 109.9 . . ?
C22 C32 H32 109.9 . . ?
N3 C42 C32 109.4(8) . . ?
N3 C42 C52 112.1(9) . . ?
C32 C42 C52 110.8(9) . . ?
N3 C42 H42 108.2 . . ?
C32 C42 H42 108.2 . . ?
C52 C42 H42 108.2 . . ?
O12 C52 C72 107.7(12) . . ?
O12 C52 C42 109.4(9) . . ?
C72 C52 C42 115.2(10) . . ?
O12 C52 H52 108.1 . . ?
C72 C52 H52 108.1 . . ?
C42 C52 H52 108.1 . . ?
O22 C62 H621 109.5 . . ?
O22 C62 H622 109.5 . . ?
H621 C62 H622 109.5 . . ?
O22 C62 H623 109.5 . . ?
H621 C62 H623 109.5 . . ?
H622 C62 H623 109.5 . . ?
C12 O22 C62 113.2(10) . . ?
C52 C72 H721 109.5 . . ?
C52 C72 H722 109.5 . . ?
H721 C72 H722 109.5 . . ?
C52 C72 H723 109.5 . . ?
H721 C72 H723 109.5 . . ?
H722 C72 H723 109.5 . . ?

loop_
_geom_bond_atom_site_label_1
_geom_bond_atom_site_label_2
_geom_bond_distance
_geom_bond_site_symmetry_2
_geom_bond_publ_flag
Pd1 N1 2.024(8) . ?
Pd1 N2 2.056(9) . ?
Pd1 Cl1 2.305(3) . ?
Pd1 Cl2 2.306(3) . ?
N1 C41 1.503(12) . ?
N1 H1A 0.9000 . ?
N1 H1B 0.9000 . ?
N2 C31 1.494(13) . ?
N2 H2A 0.9000 . ?
N2 H2B 0.9000 . ?
O11 C51 1.433(12) . ?
O11 C11 1.435(13) . ?
C11 O21 1.367(15) . ?
C11 C21 1.521(15) . ?
C11 H11 0.9800 . ?
C21 C31 1.502(16) . ?
C21 H211 0.9700 . ?
C21 H212 0.9700 . ?
C31 C41 1.526(14) . ?
C31 H31 0.9800 . ?
C41 C51 1.539(15) . ?
C41 H41 0.9800 . ?
C51 C71 1.506(15) . ?
C51 H511 0.9800 . ?
C61 O21 1.434(17) . ?
C61 H611 0.9600 . ?
C61 H612 0.9600 . ?
C61 H613 0.9600 . ?
C71 H711 0.9600 . ?
C71 H712 0.9600 . ?
C71 H713 0.9600 . ?
Pd2 N4 2.027(9) . ?
Pd2 N3 2.055(9) . ?
Pd2 Cl4 2.309(3) . ?
Pd2 Cl3 2.311(3) . ?
N3 C42 1.491(13) . ?
N3 H3A 0.9000 . ?
N3 H3B 0.9000 . ?
N4 C32 1.456(14) . ?
N4 H4A 0.9000 . ?
N4 H4B 0.9000 . ?
O12 C12 1.424(14) . ?
O12 C52 1.429(15) . ?
C12 O22 1.397(13) . ?
C12 C22 1.497(15) . ?
C12 H12 0.9800 . ?
C22 C32 1.519(15) . ?
C22 H221 0.9700 . ?
C22 H222 0.9700 . ?
C32 C42 1.507(15) . ?
C32 H32 0.9800 . ?
C42 C52 1.539(15) . ?
C42 H42 0.9800 . ?
C52 C72 1.513(17) . ?
C52 H52 0.9800 . ?
C62 O22 1.444(13) . ?
C62 H621 0.9600 . ?
C62 H622 0.9600 . ?
C62 H623 0.9600 . ?
C72 H721 0.9600 . ?
C72 H722 0.9600 . ?
C72 H723 0.9600 . ?

loop_
_geom_torsion_atom_site_label_1
_geom_torsion_atom_site_label_2
_geom_torsion_atom_site_label_3
_geom_torsion_atom_site_label_4
_geom_torsion
_geom_torsion_site_symmetry_1
_geom_torsion_site_symmetry_2
_geom_torsion_site_symmetry_3
_geom_torsion_site_symmetry_4
_geom_torsion_publ_flag
N2 Pd1 N1 C41 -14.6(7) . . . . ?
Cl1 Pd1 N1 C41 20(3) . . . . ?
Cl2 Pd1 N1 C41 165.5(6) . . . . ?
N1 Pd1 N2 C31 -14.3(7) . . . . ?
Cl1 Pd1 N2 C31 168.9(7) . . . . ?
Cl2 Pd1 N2 C31 -14(5) . . . . ?
C51 O11 C11 O21 -64.6(11) . . . . ?
C51 O11 C11 C21 59.7(12) . . . . ?
O21 C11 C21 C31 66.5(11) . . . . ?
O11 C11 C21 C31 -57.2(13) . . . . ?
Pd1 N2 C31 C21 -79.8(10) . . . . ?
Pd1 N2 C31 C41 39.1(10) . . . . ?
C11 C21 C31 N2 172.4(8) . . . . ?
C11 C21 C31 C41 55.9(11) . . . . ?
Pd1 N1 C41 C31 40.7(9) . . . . ?
Pd1 N1 C41 C51 162.4(7) . . . . ?
N2 C31 C41 N1 -52.3(11) . . . . ?
C21 C31 C41 N1 67.8(10) . . . . ?
N2 C31 C41 C51 -175.4(8) . . . . ?
C21 C31 C41 C51 -55.3(10) . . . . ?
C11 O11 C51 C71 176.4(9) . . . . ?
C11 O11 C51 C41 -59.4(11) . . . . ?
N1 C41 C51 O11 -64.9(11) . . . . ?
C31 C41 C51 O11 56.3(10) . . . . ?
N1 C41 C51 C71 56.2(11) . . . . ?
C31 C41 C51 C71 177.4(8) . . . . ?
O11 C11 O21 C61 -66.0(13) . . . . ?
C21 C11 O21 C61 170.6(11) . . . . ?
N4 Pd2 N3 C42 -8.8(7) . . . . ?
Cl4 Pd2 N3 C42 170.4(6) . . . . ?
Cl3 Pd2 N3 C42 -19(3) . . . . ?
N3 Pd2 N4 C32 -19.3(7) . . . . ?
Cl4 Pd2 N4 C32 -26(3) . . . . ?
Cl3 Pd2 N4 C32 159.7(6) . . . . ?
C52 O12 C12 O22 -63.0(11) . . . . ?
C52 O12 C12 C22 55.7(12) . . . . ?
O22 C12 C22 C32 68.2(12) . . . . ?
O12 C12 C22 C32 -52.6(13) . . . . ?
Pd2 N4 C32 C42 42.7(10) . . . . ?
Pd2 N4 C32 C22 -76.5(9) . . . . ?
C12 C22 C32 N4 171.2(9) . . . . ?
C12 C22 C32 C42 53.6(12) . . . . ?
Pd2 N3 C42 C32 34.5(10) . . . . ?
Pd2 N3 C42 C52 157.8(7) . . . . ?
N4 C32 C42 N3 -50.8(11) . . . . ?
C22 C32 C42 N3 69.5(11) . . . . ?
N4 C32 C42 C52 -174.8(9) . . . . ?
C22 C32 C42 C52 -54.5(12) . . . . ?
C12 O12 C52 C72 177.2(9) . . . . ?
C12 O12 C52 C42 -56.9(11) . . . . ?
N3 C42 C52 O12 -67.1(11) . . . . ?
C32 C42 C52 O12 55.5(11) . . . . ?
N3 C42 C52 C72 54.4(14) . . . . ?
C32 C42 C52 C72 176.9(12) . . . . ?
O12 C12 O22 C62 -72.8(13) . . . . ?
C22 C12 O22 C62 166.4(11) . . . . ?
